data_9015526
loop_
_publ_author_name
'Mark, H.'
'Pohland, E.'

_publ_section_title
;
 Ueber die Gitterstruktur des Aethans und des Diborans.
 _cod_database_code 1010491
;
_journal_name_full 'Zeitschrift fur Kristallographie'
_journal_page_first 103
_journal_page_last 112
_journal_volume 62
_journal_year 1925
_chemical_formula_sum B
_space_group_IT_number 194
_symmetry_space_group_name_Hall '-P 6c 2c'
_symmetry_space_group_name_H-M 'P 63/m m c'
_cell_angle_alpha 90
_cell_angle_beta 90
_cell_angle_gamma 120
_cell_length_a 4.54
_cell_length_b 4.54
_cell_length_c 8.69
_cell_formula_units_Z 2
_cell_volume 155.118
_database_code_amcsd 0017407
_exptl_crystal_density_diffrn 0.231
_cod_duplicate_entry 1010491
_cod_database_code 9015526
_amcsd_formula_title 'B2 H6'

loop_
_space_group_symop_operation_xyz
x,y,z
-x,-x+y,1/2+z
x,x-y,1/2-z
-x+y,-x,1/2-z
x-y,x,1/2+z
-y,-x,z
y,x,-z
y,-x+y,-z
-y,x-y,z
x-y,-y,1/2+z
-x+y,y,1/2-z
x,y,1/2-z
-x,-y,1/2+z
x,x-y,z
-x,-x+y,-z
x-y,x,-z
-x+y,-x,z
y,x,1/2+z
-y,-x,1/2-z
-y,x-y,1/2-z
y,-x+y,1/2+z
-x+y,y,z
x-y,-y,-z
-x,-y,-z

loop_
_atom_site_label
_atom_site_fract_x
_atom_site_fract_y
_atom_site_fract_z
B1 0.00000 0.00000 0.00000

loop_
_cod_related_entry_id
_cod_related_entry_database
_cod_related_entry_code
1 AMCSD 0017407
